data_2311514
loop_
_publ_author_name
'Britvin, Sergey N.'
'Rumyantsev, Andrey M.'

_publ_section_title
;
 Crystal structure of
 (1<i>S</i>,4<i>S</i>)-2,5-diazo-niabi-cyclo[2.2.1]heptane dibromide.
;
_journal_coeditor_code LH5858
_journal_issue 'Pt 12'
_journal_name_full 'Acta crystallographica. Section E, Crystallographic communications'
_journal_page_first 1861
_journal_page_last 1865
_journal_paper_doi 10.1107/S2056989017015870
_journal_volume 73
_journal_year 2017
_chemical_formula_iupac 'C5 H12 N2 2+, 2Br -'
_chemical_formula_moiety 'C5 H12 N2 2+, 2(Br -)'
_chemical_formula_sum 'C5 H12 Br2 N2'
_chemical_formula_weight 259.99
_chemical_name_common '1S,4S-2,5-diazabicyclo[2.2.1]heptane dihydrobromode'
_chemical_name_systematic
;
(1<i>S</i>,4<i>S</i>)-2,5-Diazoniabicyclo[2.2.1]heptane dibromide
;
_space_group_crystal_system orthorhombic
_space_group_IT_number 19
_space_group_name_Hall 'P 2ac 2ab'
_space_group_name_H-M_alt 'P 21 21 21'
_atom_sites_solution_hydrogens mixed
_audit_creation_method
;
Olex2 1.2
(compiled 2017.03.28 svn.r3405 for OlexSys, GUI svn.r5337)
;
_cell_angle_alpha 90
_cell_angle_beta 90
_cell_angle_gamma 90
_cell_formula_units_Z 8
_cell_length_a 9.7298(6)
_cell_length_b 11.8643(5)
_cell_length_c 14.4933(7)
_cell_measurement_reflns_used 9887
_cell_measurement_temperature 100(2)
_cell_measurement_theta_max 31.51
_cell_measurement_theta_min 2.52
_cell_volume 1673.07(15)
_computing_cell_refinement
;
SAINT (Bruker, 2015)
;
_computing_data_collection
;
APEX2 (Bruker, 2015)
;
_computing_molecular_graphics
;
Mercury (Macrae <i>et al.</i>,  2008) and <i>OLEX2</i> (Dolomanov <i>et
al.</i>,  2009)
;
_computing_publication_material
;
publCIF (Westrip, 2010)
;
_computing_structure_refinement
;
SHELXL2014 (Sheldrick, 2015b)
;
_computing_structure_solution
;
SHELXT (Sheldrick, 2015a)
;
_diffrn_ambient_temperature 100(2)
_diffrn_measured_fraction_theta_full 1.000
_diffrn_measured_fraction_theta_max 1.000
_diffrn_measurement_device_type 'Bruker APEXII CCD'
_diffrn_measurement_method '\f and \w scans'
_diffrn_radiation_monochromator graphite
_diffrn_radiation_type MoK\a
_diffrn_radiation_wavelength 0.71073
_diffrn_reflns_av_R_equivalents 0.0262
_diffrn_reflns_limit_h_max 12
_diffrn_reflns_limit_h_min -12
_diffrn_reflns_limit_k_max 15
_diffrn_reflns_limit_k_min -13
_diffrn_reflns_limit_l_max 17
_diffrn_reflns_limit_l_min -19
_diffrn_reflns_number 15838
_diffrn_reflns_theta_full 26.000
_diffrn_reflns_theta_max 28.000
_diffrn_reflns_theta_min 2.218
_exptl_absorpt_coefficient_mu 9.613
_exptl_absorpt_correction_type multi-scan
_exptl_absorpt_process_details
;
(SADABS; Bruker, 2015)
;
_exptl_crystal_colour colourless
_exptl_crystal_density_diffrn 2.064
_exptl_crystal_description block
_exptl_crystal_F_000 1008
_exptl_crystal_size_max 0.2
_exptl_crystal_size_mid 0.08
_exptl_crystal_size_min 0.05
_refine_diff_density_max 0.526
_refine_diff_density_min -0.340
_refine_ls_abs_structure_details
;
Flack <i>x</i> determined using 1676 quotients
[(<i>I</i>^+^)-(<i>I</i>^-^)]/[(<i>I</i>^+^)+(<i>I</i>^-^)]
(Parsons et al., 2013)
;
_refine_ls_abs_structure_Flack 0.009(5)
_refine_ls_extinction_method none
_refine_ls_goodness_of_fit_ref 1.023
_refine_ls_hydrogen_treatment mixed
_refine_ls_matrix_type full
_refine_ls_number_parameters 195
_refine_ls_number_reflns 4031
_refine_ls_number_restraints 0
_refine_ls_restrained_S_all 1.023
_refine_ls_R_factor_all 0.0147
_refine_ls_R_factor_gt 0.0143
_refine_ls_shift/su_max 0.001
_refine_ls_shift/su_mean 0.000
_refine_ls_structure_factor_coef Fsqd
_refine_ls_weighting_details 'w=1/[\s^2^(Fo^2^)+(0.0162P)^2^] where P=(Fo^2^+2Fc^2^)/3'
_refine_ls_weighting_scheme calc
_refine_ls_wR_factor_gt 0.0351
_refine_ls_wR_factor_ref 0.0353
_reflns_number_gt 3959
_reflns_number_total 4031
_reflns_threshold_expression 'I > 2\s(I)'
_cod_data_source_file lh5858sup1.cif
_cod_data_source_block I
_cod_database_code 2311514
_shelx_space_group_comment
;
The symmetry employed for this shelxl refinement is uniquely defined
by the following loop, which should always be used as a source of
symmetry information in preference to the above space-group names.
They are only intended as comments.
;

loop_
_space_group_symop_operation_xyz
'x, y, z'
'-x+1/2, -y, z+1/2'
'-x, y+1/2, -z+1/2'
'x+1/2, -y+1/2, -z'

loop_
_atom_site_type_symbol
_atom_site_label
_atom_site_fract_x
_atom_site_fract_y
_atom_site_fract_z
_atom_site_U_iso_or_equiv
_atom_site_adp_type
_atom_site_calc_flag
_atom_site_occupancy
C C1 0.5925(3) 0.3998(2) 0.37609(18) 0.0160(5) Uani d 1
H H1 0.6722 0.4501 0.3797 0.019 Uiso calc 1
N N2 0.4926(2) 0.4270(2) 0.29906(15) 0.0143(4) Uani d 1
H H2A 0.479(3) 0.505(3) 0.2960(18) 0.011(7) Uiso d 1
H H2B 0.519(4) 0.403(3) 0.245(3) 0.038(11) Uiso d 1
C C3 0.3610(3) 0.3669(2) 0.32592(18) 0.0162(5) Uani d 1
H H3A 0.3377 0.3084 0.2818 0.019 Uiso calc 1
H H3B 0.2848 0.4192 0.3310 0.019 Uiso calc 1
C C4 0.3987(3) 0.3168(3) 0.41995(18) 0.0183(6) Uani d 1
H H4 0.3203 0.2983 0.4596 0.022 Uiso calc 1
N N5 0.4954(2) 0.2198(2) 0.40090(17) 0.0167(5) Uani d 1
H H5A 0.454(3) 0.170(3) 0.361(2) 0.024(9) Uiso d 1
H H5B 0.504(3) 0.186(3) 0.446(2) 0.013(8) Uiso d 1
C C6 0.6277(3) 0.2749(2) 0.36993(18) 0.0158(5) Uani d 1
H H6A 0.6511 0.2534 0.3073 0.019 Uiso calc 1
H H6B 0.7033 0.2557 0.4106 0.019 Uiso calc 1
C C7 0.4971(3) 0.4045(2) 0.45944(18) 0.0205(6) Uani d 1
H H7A 0.4546 0.4778 0.4678 0.025 Uiso calc 1
H H7B 0.5411 0.3802 0.5161 0.025 Uiso calc 1
C C1A 0.6072(3) 0.8241(2) 0.59473(17) 0.0139(5) Uani d 1
H H1A 0.6918 0.8624 0.5758 0.017 Uiso calc 1
N N2A 0.4792(2) 0.8628(2) 0.54520(15) 0.0141(4) Uani d 1
H H2AA 0.478(4) 0.844(3) 0.486(2) 0.033(10) Uiso d 1
H H2AB 0.476(3) 0.935(3) 0.5432(19) 0.010(7) Uiso d 1
C C3A 0.3626(2) 0.8184(2) 0.60478(19) 0.0160(5) Uani d 1
H H3AA 0.3103 0.7610 0.5726 0.019 Uiso calc 1
H H3AB 0.3011 0.8786 0.6233 0.019 Uiso calc 1
C C4A 0.4384(3) 0.7687(2) 0.68803(18) 0.0152(5) Uani d 1
H H4A 0.3835 0.7635 0.7446 0.018 Uiso calc 1
N N5A 0.5014(2) 0.6592(2) 0.65645(16) 0.0154(4) Uani d 1
H H5AA 0.437(3) 0.612(3) 0.631(2) 0.019(8) Uiso d 1
H H5AB 0.534(3) 0.629(3) 0.698(2) 0.021(9) Uiso d 1
C C6A 0.6121(3) 0.6950(2) 0.58809(17) 0.0163(5) Uani d 1
H H6AA 0.5907 0.6694 0.5262 0.020 Uiso calc 1
H H6AB 0.7015 0.6662 0.6059 0.020 Uiso calc 1
C C7A 0.5656(3) 0.8433(2) 0.69531(17) 0.0161(5) Uani d 1
H H7AA 0.6328 0.8149 0.7389 0.019 Uiso calc 1
H H7AB 0.5439 0.9214 0.7087 0.019 Uiso calc 1
Br Br1 0.52194(2) 0.62674(2) 0.88905(2) 0.01450(6) Uani d 1
Br Br2 0.22116(2) 0.51516(2) 0.60873(2) 0.01567(6) Uani d 1
Br Br3 0.46504(3) 0.70005(2) 0.35710(2) 0.01494(6) Uani d 1
Br Br4 0.26144(3) 0.04454(2) 0.32745(2) 0.01680(6) Uani d 1

loop_
_atom_site_aniso_label
_atom_site_aniso_U_11
_atom_site_aniso_U_22
_atom_site_aniso_U_33
_atom_site_aniso_U_12
_atom_site_aniso_U_13
_atom_site_aniso_U_23
C1 0.0142(12) 0.0157(14) 0.0181(13) -0.0018(10) -0.0058(10) 0.0015(10)
N2 0.0145(10) 0.0138(12) 0.0148(10) 0.0003(9) 0.0011(8) 0.0031(9)
C3 0.0109(11) 0.0191(14) 0.0185(12) -0.0006(10) 0.0001(10) 0.0020(11)
C4 0.0136(12) 0.0217(15) 0.0195(12) 0.0003(10) 0.0063(10) 0.0044(11)
N5 0.0191(11) 0.0135(12) 0.0174(11) -0.0037(9) -0.0026(9) 0.0043(9)
C6 0.0125(11) 0.0177(14) 0.0173(13) 0.0002(10) -0.0025(9) 0.0005(10)
C7 0.0285(15) 0.0199(15) 0.0130(12) 0.0033(11) -0.0022(10) -0.0030(10)
C1A 0.0107(11) 0.0138(14) 0.0173(13) -0.0008(9) -0.0006(9) 0.0023(10)
N2A 0.0172(11) 0.0115(12) 0.0135(10) 0.0008(9) -0.0007(8) 0.0004(8)
C3A 0.0108(11) 0.0168(14) 0.0206(13) 0.0024(9) -0.0019(9) 0.0010(11)
C4A 0.0143(12) 0.0164(14) 0.0150(12) -0.0014(10) 0.0001(9) 0.0016(10)
N5A 0.0148(10) 0.0141(11) 0.0173(11) -0.0008(9) -0.0031(8) 0.0034(9)
C6A 0.0147(12) 0.0163(14) 0.0178(12) 0.0029(10) 0.0008(9) 0.0006(10)
C7A 0.0173(12) 0.0147(14) 0.0162(12) -0.0020(10) -0.0027(10) 0.0012(10)
Br1 0.01665(12) 0.01277(12) 0.01407(12) -0.00094(9) -0.00018(9) -0.00022(9)
Br2 0.01471(12) 0.01456(13) 0.01775(11) -0.00228(9) -0.00073(10) 0.00003(10)
Br3 0.01588(12) 0.01335(13) 0.01560(12) 0.00039(9) 0.00032(9) 0.00008(9)
Br4 0.01390(12) 0.01434(13) 0.02214(12) -0.00278(9) 0.00270(9) -0.00030(10)

loop_
_atom_type_symbol
_atom_type_description
_atom_type_scat_dispersion_real
_atom_type_scat_dispersion_imag
_atom_type_scat_source
C C 0.0033 0.0016 'International Tables Vol C Tables 4.2.6.8 and 6.1.1.4'
H H 0.0000 0.0000 'International Tables Vol C Tables 4.2.6.8 and 6.1.1.4'
Br Br -0.2901 2.4595 'International Tables Vol C Tables 4.2.6.8 and 6.1.1.4'
N N 0.0061 0.0033 'International Tables Vol C Tables 4.2.6.8 and 6.1.1.4'

loop_
_geom_angle_atom_site_label_1
_geom_angle_atom_site_label_2
_geom_angle_atom_site_label_3
_geom_angle
N2 C1 H1 114.7
N2 C1 C6 107.9(2)
N2 C1 C7 100.66(19)
C6 C1 H1 114.7
C6 C1 C7 102.7(2)
C7 C1 H1 114.7
C1 N2 H2A 109.5(17)
C1 N2 H2B 114(3)
C1 N2 C3 104.64(19)
H2A N2 H2B 109(3)
C3 N2 H2A 111.1(18)
C3 N2 H2B 109(3)
N2 C3 H3A 111.4
N2 C3 H3B 111.4
N2 C3 C4 102.0(2)
H3A C3 H3B 109.2
C4 C3 H3A 111.4
C4 C3 H3B 111.4
C3 C4 H4 114.9
N5 C4 C3 106.4(2)
N5 C4 H4 114.9
N5 C4 C7 101.4(2)
C7 C4 C3 102.7(2)
C7 C4 H4 114.9
C4 N5 H5A 110(2)
C4 N5 H5B 108(2)
C4 N5 C6 104.7(2)
H5A N5 H5B 104(3)
C6 N5 H5A 118(2)
C6 N5 H5B 113(2)
C1 C6 H6A 111.3
C1 C6 H6B 111.3
N5 C6 C1 102.2(2)
N5 C6 H6A 111.3
N5 C6 H6B 111.3
H6A C6 H6B 109.2
C1 C7 C4 93.4(2)
C1 C7 H7A 113.0
C1 C7 H7B 113.0
C4 C7 H7A 113.0
C4 C7 H7B 113.0
H7A C7 H7B 110.4
N2A C1A H1A 114.8
N2A C1A C6A 107.4(2)
N2A C1A C7A 101.0(2)
C6A C1A H1A 114.8
C7A C1A H1A 114.8
C7A C1A C6A 102.5(2)
C1A N2A H2AA 113(2)
C1A N2A H2AB 111(2)
C1A N2A C3A 103.90(18)
H2AA N2A H2AB 102(3)
C3A N2A H2AA 117(2)
C3A N2A H2AB 110(2)
N2A C3A H3AA 111.2
N2A C3A H3AB 111.2
N2A C3A C4A 102.76(19)
H3AA C3A H3AB 109.1
C4A C3A H3AA 111.2
C4A C3A H3AB 111.2
C3A C4A H4A 114.9
N5A C4A C3A 106.7(2)
N5A C4A H4A 114.9
N5A C4A C7A 101.0(2)
C7A C4A C3A 102.9(2)
C7A C4A H4A 114.9
C4A N5A H5AA 112(2)
C4A N5A H5AB 109(3)
C4A N5A C6A 104.2(2)
H5AA N5A H5AB 108(3)
C6A N5A H5AA 113.2(19)
C6A N5A H5AB 110(2)
C1A C6A H6AA 111.3
C1A C6A H6AB 111.3
N5A C6A C1A 102.4(2)
N5A C6A H6AA 111.3
N5A C6A H6AB 111.3
H6AA C6A H6AB 109.2
C1A C7A H7AA 113.0
C1A C7A H7AB 113.0
C4A C7A C1A 93.6(2)
C4A C7A H7AA 113.0
C4A C7A H7AB 113.0
H7AA C7A H7AB 110.4

loop_
_geom_bond_atom_site_label_1
_geom_bond_atom_site_label_2
_geom_bond_distance
C1 H1 0.9800
C1 N2 1.516(3)
C1 C6 1.523(4)
C1 C7 1.525(4)
N2 H2A 0.93(3)
N2 H2B 0.87(4)
N2 C3 1.516(3)
C3 H3A 0.9700
C3 H3B 0.9700
C3 C4 1.532(4)
C4 H4 0.9800
C4 N5 1.512(4)
C4 C7 1.525(4)
N5 H5A 0.92(3)
N5 H5B 0.78(3)
N5 C6 1.512(3)
C6 H6A 0.9700
C6 H6B 0.9700
C7 H7A 0.9700
C7 H7B 0.9700
C1A H1A 0.9800
C1A N2A 1.509(3)
C1A C6A 1.535(4)
C1A C7A 1.530(3)
N2A H2AA 0.89(3)
N2A H2AB 0.86(3)
N2A C3A 1.521(3)
C3A H3AA 0.9700
C3A H3AB 0.9700
C3A C4A 1.532(4)
C4A H4A 0.9800
C4A N5A 1.508(3)
C4A C7A 1.525(4)
N5A H5AA 0.91(3)
N5A H5AB 0.77(3)
N5A C6A 1.523(3)
C6A H6AA 0.9700
C6A H6AB 0.9700
C7A H7AA 0.9700
C7A H7AB 0.9700
N2 N5 2.868(3)
N2A N5A 2.912(3)
C1 C4 2.220(4)
C1A C4A 2.226(4)
C3 C6 2.887(4)
C3A C6A 2.845(4)
N2 C7 2.340(4)
N2A C7A 2.344(3)
N5 C7 2.350(4)
N5A C7A 2.340(4)
C3 C7 2.387(4)
C3A C7A 2.390(4)
C6 C7 2.380(4)
C6A C7A 2.391(4)

loop_
_geom_hbond_atom_site_label_D
_geom_hbond_atom_site_label_H
_geom_hbond_atom_site_label_A
_geom_hbond_site_symmetry_A
_geom_hbond_distance_DH
_geom_hbond_distance_HA
_geom_hbond_distance_DA
_geom_hbond_angle_DHA
N2 H2A Br3 . 0.93(3) 2.49(3) 3.358(2) 156(2)
N5 H5A Br4 . 0.92(3) 2.44(3) 3.261(2) 148(3)
N5 H5B Br1 3_646 0.78(3) 2.50(3) 3.242(2) 161(3)
N2A H2AA Br3 . 0.89(3) 2.53(4) 3.344(2) 152(3)
N2A H2AB Br1 3_656 0.86(3) 2.48(3) 3.273(2) 155(2)
N5A H5AA Br2 . 0.91(3) 2.42(3) 3.292(2) 160(3)
N5A H5AB Br1 . 0.77(3) 2.77(3) 3.399(2) 140(3)

loop_
_geom_torsion_atom_site_label_1
_geom_torsion_atom_site_label_2
_geom_torsion_atom_site_label_3
_geom_torsion_atom_site_label_4
_geom_torsion
C1 N2 C3 C4 3.2(3)
N2 C1 C6 N5 -71.1(2)
N2 C1 C7 C4 56.3(2)
N2 C3 C4 N5 -73.1(2)
N2 C3 C4 C7 33.0(3)
C3 C4 N5 C6 71.2(2)
C3 C4 C7 C1 -55.1(2)
C4 N5 C6 C1 0.8(3)
N5 C4 C7 C1 54.9(2)
C6 C1 N2 C3 69.0(2)
C6 C1 C7 C4 -55.1(2)
C7 C1 N2 C3 -38.2(2)
C7 C1 C6 N5 34.7(2)
C7 C4 N5 C6 -35.9(2)
C1A N2A C3A C4A 5.5(3)
N2A C1A C6A N5A -74.2(2)
N2A C1A C7A C4A 56.7(2)
N2A C3A C4A N5A -75.1(2)
N2A C3A C4A C7A 30.8(3)
C3A C4A N5A C6A 67.9(2)
C3A C4A C7A C1A -53.4(2)
C4A N5A C6A C1A 4.5(2)
N5A C4A C7A C1A 56.8(2)
C6A C1A N2A C3A 67.2(2)
C6A C1A C7A C4A -54.1(2)
C7A C1A N2A C3A -39.8(2)
C7A C1A C6A N5A 31.7(2)
C7A C4A N5A C6A -39.3(2)
